data_7104762
loop_
_publ_author_name
'Liskey, Carl W'
'Wei, Carolyn S'
'Pahls, Dale R'
'Hartwig, John F'

_publ_section_title
;
 Pronounced effects of substituents on the iridium-catalyzed borylation
 of aryl C-H bonds.
;
_journal_issue 37
_journal_name_full 'Chemical communications (Cambridge, England)'
_journal_page_first 5603
_journal_page_last 5605
_journal_paper_doi 10.1039/b913949d
_journal_volume 34
_journal_year 2009
_chemical_formula_moiety 'C56 H74 B3 Ir N2 O6, C5 H12'
_chemical_formula_sum 'C61 H86 B3 Ir N2 O6'
_chemical_formula_weight 1167.95
_space_group_IT_number 2
_symmetry_cell_setting triclinic
_symmetry_space_group_name_Hall '-P 1'
_symmetry_space_group_name_H-M 'P -1'
_atom_sites_solution_hydrogens geom
_atom_sites_solution_primary direct
_atom_sites_solution_secondary difmap
_audit_creation_method SHELXL-97
_audit_update_record
;
2007-08-27 text and data added, srw
;
_cell_angle_alpha 79.705(4)
_cell_angle_beta 79.622(4)
_cell_angle_gamma 74.051(4)
_cell_formula_units_Z 2
_cell_length_a 13.849(4)
_cell_length_b 14.181(4)
_cell_length_c 15.889(4)
_cell_measurement_reflns_used 919
_cell_measurement_temperature 193(2)
_cell_measurement_theta_max 20.03
_cell_measurement_theta_min 2.63
_cell_volume 2923.4(14)
_computing_cell_refinement 'SAINT V7.23A (Bruker, 2001)'
_computing_data_collection 'SMART V5.625 (Bruker, 2001)'
_computing_data_reduction 'SAINT V7.23A(Bruker, 2001)'
_computing_molecular_graphics 'SHELXTL V6.12 (Bruker, 2001)'
_computing_publication_material 'XCIF (Bruker, 2001)'
_computing_structure_refinement 'SHELXTL V6.12 (Bruker, 2001)'
_computing_structure_solution 'SHELXTL V6.12 (Bruker, 2001)'
_diffrn_ambient_temperature 193(2)
_diffrn_measured_fraction_theta_full 0.996
_diffrn_measured_fraction_theta_max 0.996
_diffrn_measurement_device 'Siemens Platform/CCD'
_diffrn_measurement_method 'profile data from \w scans'
_diffrn_radiation_monochromator graphite
_diffrn_radiation_source 'normal-focus sealed tube'
_diffrn_radiation_type MoK\a
_diffrn_radiation_wavelength 0.71073
_diffrn_radiation_wavelength_id g08vas
_diffrn_reflns_av_R_equivalents 0.0684
_diffrn_reflns_av_sigmaI/netI 0.0968
_diffrn_reflns_limit_h_max 16
_diffrn_reflns_limit_h_min -16
_diffrn_reflns_limit_k_max 17
_diffrn_reflns_limit_k_min -17
_diffrn_reflns_limit_l_max 19
_diffrn_reflns_limit_l_min -19
_diffrn_reflns_number 30653
_diffrn_reflns_theta_full 25.40
_diffrn_reflns_theta_max 25.40
_diffrn_reflns_theta_min 1.86
_diffrn_standards_decay_% 14.0
_diffrn_standards_interval_time 493
_diffrn_standards_number 57
_exptl_absorpt_coefficient_mu 2.333
_exptl_absorpt_correction_T_max 0.8819
_exptl_absorpt_correction_T_min 0.5881
_exptl_absorpt_correction_type integration
_exptl_absorpt_process_details 'SHELXTL/XPREP (Bruker, 2001)'
_exptl_crystal_colour yellow
_exptl_crystal_density_diffrn 1.327
_exptl_crystal_density_method 'not measured'
_exptl_crystal_description tabular
_exptl_crystal_F_000 1212
_exptl_crystal_id g08vas
_exptl_crystal_preparation
;
The data crystal was mounted using oil (Parantone-N, Exxon) to a
0.3 mm cryo-loop (Hampton Research) with the (1 1 1) scattering
planes roughly normal to the spindle axis.
;
_exptl_crystal_size_max 0.20
_exptl_crystal_size_mid 0.12
_exptl_crystal_size_min 0.06
_refine_diff_density_max 1.477
_refine_diff_density_min -1.172
_refine_diff_density_rms 0.114
_refine_ls_extinction_method none
_refine_ls_goodness_of_fit_ref 0.953
_refine_ls_hydrogen_treatment noref
_refine_ls_matrix_type full
_refine_ls_number_parameters 840
_refine_ls_number_reflns 10724
_refine_ls_number_restraints 932
_refine_ls_restrained_S_all 0.944
_refine_ls_R_factor_all 0.0709
_refine_ls_R_factor_gt 0.0423
_refine_ls_shift/su_max 0.015
_refine_ls_shift/su_mean 0.000
_refine_ls_structure_factor_coef Fsqd
_refine_ls_weighting_details 'calc w=1/[\s^2^(Fo^2^)+(0.0417P)^2^+0.0000P] where P=(Fo^2^+2Fc^2^)/3'
_refine_ls_weighting_scheme calc
_refine_ls_wR_factor_gt 0.0806
_refine_ls_wR_factor_ref 0.0863
_reflns_number_gt 7935
_reflns_number_total 10724
_reflns_threshold_expression >2sigma(I)
_cod_data_source_file b913949d.txt
_cod_data_source_block dtbpyIr(Bcat*)3(COE),
_cod_depositor_comments
;
The following automatic conversions were performed:
'_symmetry_cell_setting' value 'Triclinic' changed to 'triclinic'
according to '/home/saulius/struct/CIF-dictionaries/cif_core.dic'
dictionary named 'cif_core.dic' version 2.4.1 from 2010-06-29.

Automatic conversion script
Id: cif_fix_enum 1527 2010-12-29 10:47:43Z saulius 
;
_cod_original_sg_symbol_Hall '-P 1 '
_cod_original_sg_symbol_H-M 'P -1 '
_cod_database_code 7104762

loop_
_symmetry_equiv_pos_as_xyz
'x, y, z'
'-x, -y, -z'

loop_
_atom_site_label
_atom_site_type_symbol
_atom_site_fract_x
_atom_site_fract_y
_atom_site_fract_z
_atom_site_U_iso_or_equiv
_atom_site_adp_type
_atom_site_occupancy
_atom_site_symmetry_multiplicity
_atom_site_calc_flag
_atom_site_refinement_flags
_atom_site_disorder_assembly
_atom_site_disorder_group
B1 B 0.1304(4) 0.8989(4) 0.1895(3) 0.0245(14) Uani 1 1 d . B .
B3 B 0.1555(4) 0.7413(4) 0.1089(4) 0.0289(15) Uani 1 1 d . B .
B2 B 0.2324(4) 0.7258(4) 0.2624(4) 0.0246(14) Uani 1 1 d . B .
C1 C 0.0277(4) 0.6272(3) 0.2390(3) 0.0308(13) Uani 1 1 d . A .
H1A H 0.0329 0.6061 0.1812 0.037 Uiso 1 1 calc R . .
C2 C 0.1202(4) 0.5959(3) 0.2715(3) 0.0313(13) Uani 1 1 d . A .
H2A H 0.1757 0.5566 0.2326 0.038 Uiso 1 1 calc R . .
C3 C 0.1283(5) 0.5620(4) 0.3658(3) 0.0422(15) Uani 1 1 d . A .
H3A H 0.0701 0.6024 0.4004 0.051 Uiso 1 1 calc R . .
H3B H 0.1910 0.5737 0.3788 0.051 Uiso 1 1 calc R . .
C4 C 0.1302(4) 0.4514(4) 0.3931(4) 0.0466(14) Uani 1 1 d DU . .
H4C H 0.2006 0.4126 0.3780 0.056 Uiso 0.175(8) 1 calc PR A 2
H4D H 0.1144 0.4407 0.4569 0.056 Uiso 0.175(8) 1 calc PR A 2
H4A H 0.1781 0.4128 0.3501 0.056 Uiso 0.825(8) 1 calc PR A 1
H4B H 0.1564 0.4293 0.4492 0.056 Uiso 0.825(8) 1 calc PR A 1
C5 C 0.0278(5) 0.4278(5) 0.4018(4) 0.0469(18) Uani 0.825(8) 1 d PDU A 1
H5A H -0.0224 0.4741 0.4377 0.056 Uiso 0.825(8) 1 calc PR A 1
H5B H 0.0332 0.3602 0.4333 0.056 Uiso 0.825(8) 1 calc PR A 1
C6 C -0.0132(5) 0.4336(4) 0.3178(4) 0.0419(17) Uani 0.825(8) 1 d PDU A 1
H6A H 0.0436 0.4314 0.2698 0.050 Uiso 0.825(8) 1 calc PR A 1
H6B H -0.0386 0.3742 0.3206 0.050 Uiso 0.825(8) 1 calc PR A 1
C7 C -0.0977(4) 0.5250(4) 0.2966(4) 0.0466(14) Uani 1 1 d DU . .
H7A H -0.1576 0.5228 0.3408 0.056 Uiso 0.825(8) 1 calc PR A 1
H7B H -0.1169 0.5220 0.2403 0.056 Uiso 0.825(8) 1 calc PR A 1
H7C H -0.1721 0.5344 0.3049 0.056 Uiso 0.175(8) 1 calc PR A 2
H7D H -0.0688 0.4965 0.2423 0.056 Uiso 0.175(8) 1 calc PR A 2
C8 C -0.0715(4) 0.6252(4) 0.2923(4) 0.0379(14) Uani 1 1 d . A .
H8A H -0.1252 0.6792 0.2674 0.045 Uiso 1 1 calc R . .
H8B H -0.0697 0.6370 0.3514 0.045 Uiso 1 1 calc R . .
C9 C 0.0380(4) 0.7962(3) 0.4298(3) 0.0272(12) Uani 1 1 d . . .
H9A H 0.1070 0.7623 0.4329 0.033 Uiso 1 1 calc R . .
C10 C -0.0201(4) 0.8303(4) 0.5024(3) 0.0305(13) Uani 1 1 d . B .
H10A H 0.0097 0.8200 0.5537 0.037 Uiso 1 1 calc R . .
C11 C -0.1219(4) 0.8797(3) 0.5032(3) 0.0294(12) Uani 1 1 d D . .
C12 C -0.1589(4) 0.8919(4) 0.4246(3) 0.0309(12) Uani 1 1 d . B .
H12A H -0.2277 0.9255 0.4204 0.037 Uiso 1 1 calc R . .
C13 C -0.0963(4) 0.8554(3) 0.3521(3) 0.0257(12) Uani 1 1 d . . .
C14 C -0.1339(4) 0.8705(3) 0.2684(3) 0.0242(12) Uani 1 1 d . B .
C15 C -0.2353(4) 0.9069(3) 0.2585(3) 0.0291(12) Uani 1 1 d . . .
H15A H -0.2833 0.9231 0.3079 0.035 Uiso 1 1 calc R B .
C16 C -0.2694(4) 0.9206(4) 0.1795(3) 0.0310(13) Uani 1 1 d . B .
C17 C -0.1923(4) 0.8999(4) 0.1092(3) 0.0341(13) Uani 1 1 d . . .
H17A H -0.2094 0.9124 0.0523 0.041 Uiso 1 1 calc R B .
C18 C -0.0930(4) 0.8621(3) 0.1221(3) 0.0295(12) Uani 1 1 d . B .
H18A H -0.0435 0.8480 0.0732 0.035 Uiso 1 1 calc R . .
C19 C -0.1879(4) 0.9190(4) 0.5840(3) 0.0427(15) Uani 0.800(5) 1 d PDU B 1
C20 C -0.2974(4) 0.9671(6) 0.5695(4) 0.064(2) Uani 0.800(5) 1 d PDU B 1
H20A H -0.2993 1.0219 0.5220 0.095 Uiso 0.800(5) 1 calc PR B 1
H20B H -0.3363 0.9925 0.6223 0.095 Uiso 0.800(5) 1 calc PR B 1
H20C H -0.3272 0.9179 0.5550 0.095 Uiso 0.800(5) 1 calc PR B 1
C21 C -0.1422(5) 0.9955(5) 0.6094(5) 0.0590(19) Uani 0.800(5) 1 d PDU B 1
H21A H -0.0719 0.9645 0.6192 0.088 Uiso 0.800(5) 1 calc PR B 1
H21B H -0.1819 1.0195 0.6625 0.088 Uiso 0.800(5) 1 calc PR B 1
H21C H -0.1439 1.0512 0.5628 0.088 Uiso 0.800(5) 1 calc PR B 1
C22 C -0.1867(6) 0.8334(4) 0.6588(4) 0.061(2) Uani 0.800(5) 1 d PDU B 1
H22A H -0.1168 0.8036 0.6705 0.091 Uiso 0.800(5) 1 calc PR B 1
H22B H -0.2140 0.7832 0.6429 0.091 Uiso 0.800(5) 1 calc PR B 1
H22C H -0.2283 0.8587 0.7106 0.091 Uiso 0.800(5) 1 calc PR B 1
C23 C -0.3803(4) 0.9544(4) 0.1686(3) 0.0382(14) Uani 1 1 d . . .
C24 C -0.4504(4) 0.9793(5) 0.2519(4) 0.0626(19) Uani 1 1 d . B .
H24A H -0.4343 1.0338 0.2722 0.094 Uiso 1 1 calc R . .
H24B H -0.4408 0.9209 0.2961 0.094 Uiso 1 1 calc R . .
H24C H -0.5210 0.9991 0.2408 0.094 Uiso 1 1 calc R . .
C25 C -0.4093(4) 0.8708(5) 0.1371(4) 0.0611(19) Uani 1 1 d . B .
H25A H -0.3640 0.8527 0.0843 0.092 Uiso 1 1 calc R . .
H25B H -0.4795 0.8935 0.1249 0.092 Uiso 1 1 calc R . .
H25C H -0.4028 0.8131 0.1819 0.092 Uiso 1 1 calc R . .
C26 C -0.3963(4) 1.0467(5) 0.1013(4) 0.0588(18) Uani 1 1 d . B .
H26A H -0.3733 1.0983 0.1197 0.088 Uiso 1 1 calc R . .
H26B H -0.4686 1.0707 0.0953 0.088 Uiso 1 1 calc R . .
H26C H -0.3575 1.0302 0.0456 0.088 Uiso 1 1 calc R . .
C27 C 0.2191(4) 1.0131(3) 0.1421(3) 0.0266(12) Uani 1 1 d . B .
C28 C 0.1184(4) 1.0592(4) 0.1407(3) 0.0261(12) Uani 1 1 d . B .
C29 C 0.0858(4) 1.1594(4) 0.1139(3) 0.0316(13) Uani 1 1 d . B .
H29A H 0.0158 1.1905 0.1130 0.038 Uiso 1 1 calc R . .
C30 C 0.1599(4) 1.2145(3) 0.0878(3) 0.0301(12) Uani 1 1 d D . .
C31 C 0.2603(4) 1.1655(4) 0.0907(3) 0.0336(13) Uani 1 1 d . C .
H31A H 0.3097 1.2027 0.0730 0.040 Uiso 1 1 calc R . .
C32 C 0.2934(4) 1.0639(4) 0.1183(3) 0.0305(12) Uani 1 1 d . . .
H32A H 0.3630 1.0320 0.1204 0.037 Uiso 1 1 calc R C .
C33 C 0.1305(5) 1.3272(4) 0.0610(5) 0.0389(17) Uani 0.736(14) 1 d PDU C 1
C34 C 0.0174(4) 1.3696(5) 0.0858(7) 0.047(2) Uani 0.736(14) 1 d PDU C 1
H34A H -0.0207 1.3392 0.0567 0.070 Uiso 0.736(14) 1 calc PR C 1
H34B H 0.0004 1.4414 0.0681 0.070 Uiso 0.736(14) 1 calc PR C 1
H34C H -0.0004 1.3554 0.1485 0.070 Uiso 0.736(14) 1 calc PR C 1
C35 C 0.1598(8) 1.3505(7) -0.0369(5) 0.045(2) Uani 0.736(14) 1 d PDU C 1
H35A H 0.2328 1.3237 -0.0522 0.067 Uiso 0.736(14) 1 calc PR C 1
H35B H 0.1425 1.4224 -0.0540 0.067 Uiso 0.736(14) 1 calc PR C 1
H35C H 0.1226 1.3204 -0.0671 0.067 Uiso 0.736(14) 1 calc PR C 1
C36 C 0.1891(7) 1.3755(6) 0.1072(6) 0.042(2) Uani 0.736(14) 1 d PDU C 1
H36A H 0.2621 1.3494 0.0909 0.064 Uiso 0.736(14) 1 calc PR C 1
H36B H 0.1718 1.3603 0.1698 0.064 Uiso 0.736(14) 1 calc PR C 1
H36C H 0.1709 1.4473 0.0902 0.064 Uiso 0.736(14) 1 calc PR C 1
C37 C 0.2218(4) 0.6617(4) -0.0083(3) 0.0279(12) Uani 1 1 d . B .
C38 C 0.1879(3) 0.7616(4) -0.0371(3) 0.0249(12) Uani 1 1 d . B .
C39 C 0.1928(4) 0.7973(4) -0.1239(3) 0.0296(12) Uani 1 1 d . . .
H39A H 0.1709 0.8662 -0.1429 0.036 Uiso 1 1 calc R . .
C40 C 0.2309(4) 0.7293(4) -0.1838(3) 0.0305(12) Uani 1 1 d . . .
C41 C 0.2647(4) 0.6298(4) -0.1527(3) 0.0369(14) Uani 1 1 d . . .
H41A H 0.2919 0.5839 -0.1929 0.044 Uiso 1 1 calc R . .
C42 C 0.2604(4) 0.5946(4) -0.0650(3) 0.0371(14) Uani 1 1 d . . .
H42A H 0.2837 0.5260 -0.0453 0.045 Uiso 1 1 calc R . .
C43 C 0.2351(4) 0.7678(4) -0.2809(3) 0.0378(14) Uani 1 1 d . . .
C44 C 0.2678(5) 0.6832(4) -0.3358(3) 0.0488(16) Uani 1 1 d . . .
H44A H 0.3361 0.6439 -0.3261 0.073 Uiso 1 1 calc R . .
H44B H 0.2681 0.7106 -0.3970 0.073 Uiso 1 1 calc R . .
H44C H 0.2202 0.6410 -0.3196 0.073 Uiso 1 1 calc R . .
C45 C 0.3109(4) 0.8322(4) -0.3061(3) 0.0455(15) Uani 1 1 d . . .
H45A H 0.3786 0.7922 -0.2953 0.068 Uiso 1 1 calc R . .
H45B H 0.2902 0.8871 -0.2717 0.068 Uiso 1 1 calc R . .
H45C H 0.3126 0.8587 -0.3676 0.068 Uiso 1 1 calc R . .
C46 C 0.1305(4) 0.8316(5) -0.3007(4) 0.0550(17) Uani 1 1 d . . .
H46A H 0.1084 0.8859 -0.2656 0.083 Uiso 1 1 calc R . .
H46B H 0.0816 0.7907 -0.2871 0.083 Uiso 1 1 calc R . .
H46C H 0.1349 0.8589 -0.3621 0.083 Uiso 1 1 calc R . .
C47 C 0.3575(4) 0.7110(4) 0.3416(3) 0.0316(13) Uani 1 1 d . B .
C48 C 0.3988(4) 0.6609(4) 0.2715(4) 0.0391(14) Uani 1 1 d . B .
C49 C 0.4991(4) 0.6128(5) 0.2598(4) 0.0568(19) Uani 1 1 d . . .
H49A H 0.5283 0.5787 0.2114 0.068 Uiso 1 1 calc R . .
C50 C 0.5569(4) 0.6159(4) 0.3222(4) 0.0502(17) Uani 1 1 d . D .
H50A H 0.6268 0.5823 0.3155 0.060 Uiso 1 1 calc R . .
C51 C 0.5177(4) 0.6657(4) 0.3939(3) 0.0385(14) Uani 1 1 d D . .
C52 C 0.4152(4) 0.7139(4) 0.4033(3) 0.0361(13) Uani 1 1 d . B .
H52A H 0.3851 0.7483 0.4514 0.043 Uiso 1 1 calc R . .
C53 C 0.5845(7) 0.6686(8) 0.4604(5) 0.047(2) Uani 0.56(2) 1 d PDU D 1
C54 C 0.6802(8) 0.6992(12) 0.4132(9) 0.051(3) Uani 0.56(2) 1 d PDU D 1
H54A H 0.7173 0.6519 0.3734 0.076 Uiso 0.56(2) 1 calc PR D 1
H54B H 0.7235 0.6999 0.4554 0.076 Uiso 0.56(2) 1 calc PR D 1
H54C H 0.6610 0.7655 0.3806 0.076 Uiso 0.56(2) 1 calc PR D 1
C55 C 0.6153(12) 0.5651(9) 0.5117(10) 0.054(3) Uani 0.56(2) 1 d PDU D 1
H55A H 0.6511 0.5174 0.4718 0.081 Uiso 0.56(2) 1 calc PR D 1
H55B H 0.5544 0.5458 0.5432 0.081 Uiso 0.56(2) 1 calc PR D 1
H55C H 0.6599 0.5659 0.5528 0.081 Uiso 0.56(2) 1 calc PR D 1
C56 C 0.5310(9) 0.7430(13) 0.5235(8) 0.051(3) Uani 0.56(2) 1 d PDU D 1
H56A H 0.5769 0.7426 0.5639 0.077 Uiso 0.56(2) 1 calc PR D 1
H56B H 0.4701 0.7246 0.5557 0.077 Uiso 0.56(2) 1 calc PR D 1
H56C H 0.5118 0.8095 0.4912 0.077 Uiso 0.56(2) 1 calc PR D 1
Ir1 Ir 0.090615(16) 0.767225(15) 0.228819(13) 0.02443(7) Uani 1 1 d . . .
N2 N 0.0025(3) 0.8083(3) 0.3541(2) 0.0229(9) Uani 1 1 d . B .
N1 N -0.0615(3) 0.8435(3) 0.2008(2) 0.0243(10) Uani 1 1 d . B .
O1 O 0.2294(2) 0.9141(2) 0.1730(2) 0.0293(8) Uani 1 1 d . . .
O2 O 0.0613(2) 0.9918(2) 0.1695(2) 0.0284(8) Uani 1 1 d . . .
O3 O 0.2038(2) 0.6470(2) 0.0810(2) 0.0308(8) Uani 1 1 d . . .
O4 O 0.1496(2) 0.8124(2) 0.03224(19) 0.0286(8) Uani 1 1 d . . .
O5 O 0.2563(2) 0.7519(2) 0.3385(2) 0.0326(8) Uani 1 1 d . . .
O6 O 0.3232(3) 0.6695(3) 0.2223(2) 0.0421(10) Uani 1 1 d . . .
C57 C 0.5988(8) 0.6119(8) 0.7617(5) 0.081(3) Uani 0.776(7) 1 d PDU E 1
H57A H 0.6317 0.5543 0.7316 0.122 Uiso 0.776(7) 1 calc PR E 1
H57B H 0.6465 0.6529 0.7577 0.122 Uiso 0.776(7) 1 calc PR E 1
H57C H 0.5391 0.6509 0.7350 0.122 Uiso 0.776(7) 1 calc PR E 1
C58 C 0.5661(7) 0.5770(5) 0.8565(5) 0.076(2) Uani 0.776(7) 1 d PDU E 1
H58A H 0.6257 0.5383 0.8848 0.092 Uiso 0.776(7) 1 calc PR E 1
H58B H 0.5182 0.5351 0.8618 0.092 Uiso 0.776(7) 1 calc PR E 1
C59 C 0.5145(7) 0.6719(5) 0.8978(4) 0.073(2) Uani 0.776(7) 1 d PDU E 1
H59A H 0.5551 0.7213 0.8775 0.087 Uiso 0.776(7) 1 calc PR E 1
H59B H 0.4464 0.7007 0.8798 0.087 Uiso 0.776(7) 1 calc PR E 1
C60 C 0.5047(7) 0.6492(5) 0.9941(5) 0.070(2) Uani 0.776(7) 1 d PDU E 1
H60A H 0.5728 0.6198 1.0118 0.084 Uiso 0.776(7) 1 calc PR E 1
H60B H 0.4638 0.6001 1.0142 0.084 Uiso 0.776(7) 1 calc PR E 1
C61 C 0.4542(7) 0.7431(6) 1.0363(5) 0.086(3) Uani 0.776(7) 1 d PDU E 1
H61A H 0.4504 0.7267 1.0992 0.129 Uiso 0.776(7) 1 calc PR E 1
H61B H 0.3856 0.7705 1.0209 0.129 Uiso 0.776(7) 1 calc PR E 1
H61C H 0.4941 0.7921 1.0158 0.129 Uiso 0.776(7) 1 calc PR E 1
C62 C 0.571(3) 0.599(3) 0.7409(16) 0.081(5) Uani 0.224(7) 1 d PDU E 2
H62A H 0.5977 0.6292 0.6840 0.121 Uiso 0.224(7) 1 calc PR E 2
H62B H 0.5048 0.5890 0.7389 0.121 Uiso 0.224(7) 1 calc PR E 2
H62C H 0.6182 0.5354 0.7572 0.121 Uiso 0.224(7) 1 calc PR E 2
C63 C 0.561(2) 0.6686(18) 0.8082(14) 0.079(3) Uani 0.224(7) 1 d PDU E 2
H63A H 0.5115 0.7322 0.7943 0.094 Uiso 0.224(7) 1 calc PR E 2
H63B H 0.6275 0.6824 0.8089 0.094 Uiso 0.224(7) 1 calc PR E 2
C64 C 0.525(3) 0.6145(17) 0.8967(14) 0.079(3) Uani 0.224(7) 1 d PDU E 2
H64A H 0.4546 0.6103 0.8981 0.094 Uiso 0.224(7) 1 calc PR E 2
H64B H 0.5687 0.5462 0.9051 0.094 Uiso 0.224(7) 1 calc PR E 2
C65 C 0.5298(19) 0.670(2) 0.9694(15) 0.073(3) Uani 0.224(7) 1 d PDU E 2
H65A H 0.5364 0.7375 0.9452 0.088 Uiso 0.224(7) 1 calc PR E 2
H65B H 0.5900 0.6350 0.9984 0.088 Uiso 0.224(7) 1 calc PR E 2
C66 C 0.433(2) 0.676(3) 1.0353(17) 0.084(4) Uani 0.224(7) 1 d PDU E 2
H66A H 0.4414 0.7016 1.0862 0.126 Uiso 0.224(7) 1 calc PR E 2
H66B H 0.4216 0.6095 1.0528 0.126 Uiso 0.224(7) 1 calc PR E 2
H66C H 0.3753 0.7198 1.0092 0.126 Uiso 0.224(7) 1 calc PR E 2
C67 C -0.1933(10) 0.9218(11) 0.5808(7) 0.054(3) Uani 0.200(5) 1 d PDU B 2
C68 C -0.1334(17) 0.9121(19) 0.6555(10) 0.059(3) Uani 0.200(5) 1 d PDU B 2
H68A H -0.0914 0.8442 0.6654 0.088 Uiso 0.200(5) 1 calc PR B 2
H68B H -0.1807 0.9275 0.7079 0.088 Uiso 0.200(5) 1 calc PR B 2
H68C H -0.0899 0.9584 0.6409 0.088 Uiso 0.200(5) 1 calc PR B 2
C69 C -0.2765(14) 0.8660(18) 0.6103(14) 0.058(3) Uani 0.200(5) 1 d PDU B 2
H69A H -0.2465 0.7981 0.6352 0.087 Uiso 0.200(5) 1 calc PR B 2
H69B H -0.3088 0.8647 0.5606 0.087 Uiso 0.200(5) 1 calc PR B 2
H69C H -0.3273 0.8996 0.6539 0.087 Uiso 0.200(5) 1 calc PR B 2
C70 C -0.2423(18) 1.0317(11) 0.5556(14) 0.055(3) Uani 0.200(5) 1 d PDU B 2
H70A H -0.2854 1.0590 0.6060 0.083 Uiso 0.200(5) 1 calc PR B 2
H70B H -0.2835 1.0392 0.5096 0.083 Uiso 0.200(5) 1 calc PR B 2
H70C H -0.1892 1.0673 0.5350 0.083 Uiso 0.200(5) 1 calc PR B 2
C71 C 0.1299(10) 1.3222(7) 0.0441(10) 0.042(3) Uani 0.264(14) 1 d PDU C 2
C72 C 0.148(2) 1.3920(11) 0.0995(17) 0.046(3) Uani 0.264(14) 1 d PDU C 2
H72A H 0.1083 1.3850 0.1567 0.069 Uiso 0.264(14) 1 calc PR C 2
H72B H 0.1280 1.4606 0.0716 0.069 Uiso 0.264(14) 1 calc PR C 2
H72C H 0.2205 1.3752 0.1056 0.069 Uiso 0.264(14) 1 calc PR C 2
C73 C 0.0180(11) 1.3530(13) 0.0307(18) 0.046(3) Uani 0.264(14) 1 d PDU C 2
H73A H -0.0246 1.3464 0.0867 0.070 Uiso 0.264(14) 1 calc PR C 2
H73B H 0.0063 1.3103 -0.0065 0.070 Uiso 0.264(14) 1 calc PR C 2
H73C H 0.0009 1.4220 0.0034 0.070 Uiso 0.264(14) 1 calc PR C 2
C74 C 0.1957(18) 1.3343(16) -0.0442(12) 0.042(4) Uani 0.264(14) 1 d PDU C 2
H74A H 0.2675 1.3136 -0.0364 0.063 Uiso 0.264(14) 1 calc PR C 2
H74B H 0.1788 1.4038 -0.0702 0.063 Uiso 0.264(14) 1 calc PR C 2
H74C H 0.1827 1.2931 -0.0822 0.063 Uiso 0.264(14) 1 calc PR C 2
C75 C 0.5907(8) 0.6554(9) 0.4590(6) 0.048(2) Uani 0.44(2) 1 d PDU D 2
C76 C 0.5335(11) 0.6948(19) 0.5424(8) 0.056(3) Uani 0.44(2) 1 d PDU D 2
H76A H 0.4994 0.7651 0.5294 0.084 Uiso 0.44(2) 1 calc PR D 2
H76B H 0.5814 0.6872 0.5831 0.084 Uiso 0.44(2) 1 calc PR D 2
H76C H 0.4829 0.6576 0.5682 0.084 Uiso 0.44(2) 1 calc PR D 2
C77 C 0.6692(11) 0.7147(14) 0.4197(11) 0.050(3) Uani 0.44(2) 1 d PDU D 2
H77A H 0.6345 0.7846 0.4057 0.074 Uiso 0.44(2) 1 calc PR D 2
H77B H 0.7078 0.6890 0.3670 0.074 Uiso 0.44(2) 1 calc PR D 2
H77C H 0.7156 0.7085 0.4614 0.074 Uiso 0.44(2) 1 calc PR D 2
C78 C 0.6458(14) 0.5463(9) 0.4817(13) 0.051(3) Uani 0.44(2) 1 d PDU D 2
H78A H 0.6920 0.5408 0.5233 0.077 Uiso 0.44(2) 1 calc PR D 2
H78B H 0.6845 0.5202 0.4292 0.077 Uiso 0.44(2) 1 calc PR D 2
H78C H 0.5959 0.5081 0.5071 0.077 Uiso 0.44(2) 1 calc PR D 2
C79 C 0.0607(12) 0.4069(13) 0.3568(19) 0.044(3) Uani 0.175(8) 1 d PDU A 2
H79A H 0.0716 0.3362 0.3818 0.053 Uiso 0.175(8) 1 calc PR A 2
H79B H 0.0817 0.4094 0.2937 0.053 Uiso 0.175(8) 1 calc PR A 2
C80 C -0.0525(11) 0.4556(18) 0.3727(12) 0.046(3) Uani 0.175(8) 1 d PDU A 2
H80A H -0.0652 0.4936 0.4219 0.055 Uiso 0.175(8) 1 calc PR A 2
H80B H -0.0891 0.4028 0.3903 0.055 Uiso 0.175(8) 1 calc PR A 2

loop_
_atom_site_aniso_label
_atom_site_aniso_U_11
_atom_site_aniso_U_22
_atom_site_aniso_U_33
_atom_site_aniso_U_23
_atom_site_aniso_U_13
_atom_site_aniso_U_12
B1 0.024(3) 0.034(4) 0.014(3) -0.004(3) 0.000(3) -0.006(3)
B3 0.017(3) 0.034(4) 0.037(4) -0.005(3) -0.005(3) -0.008(3)
B2 0.028(3) 0.018(3) 0.025(3) 0.001(3) 0.000(3) -0.006(3)
C1 0.037(3) 0.021(3) 0.035(3) -0.008(2) 0.001(3) -0.011(2)
C2 0.035(3) 0.019(3) 0.038(3) -0.001(2) -0.006(3) -0.005(2)
C3 0.061(4) 0.029(3) 0.037(3) 0.007(3) -0.014(3) -0.014(3)
C4 0.064(4) 0.027(3) 0.047(3) 0.007(3) -0.016(3) -0.012(3)
C5 0.066(4) 0.028(3) 0.043(4) 0.002(3) 0.001(3) -0.016(3)
C6 0.052(4) 0.030(3) 0.047(4) -0.007(3) 0.004(3) -0.020(3)
C7 0.044(3) 0.037(3) 0.063(4) -0.005(3) -0.004(3) -0.020(3)
C8 0.039(4) 0.028(3) 0.045(4) -0.003(3) -0.001(3) -0.010(3)
C9 0.028(3) 0.027(3) 0.026(3) 0.001(2) -0.007(2) -0.007(2)
C10 0.039(3) 0.033(3) 0.023(3) -0.002(2) -0.008(3) -0.014(3)
C11 0.039(3) 0.023(3) 0.027(3) -0.007(2) 0.002(3) -0.012(3)
C12 0.027(3) 0.034(3) 0.032(3) -0.004(3) -0.009(3) -0.006(2)
C13 0.033(3) 0.020(3) 0.026(3) -0.001(2) -0.006(2) -0.009(2)
C14 0.026(3) 0.021(3) 0.027(3) -0.006(2) 0.000(2) -0.008(2)
C15 0.025(3) 0.031(3) 0.034(3) -0.010(2) 0.000(2) -0.010(2)
C16 0.032(3) 0.024(3) 0.041(3) -0.010(2) -0.014(3) -0.003(2)
C17 0.030(3) 0.043(3) 0.028(3) -0.007(3) -0.008(3) -0.006(3)
C18 0.029(3) 0.033(3) 0.026(3) -0.007(2) -0.004(2) -0.004(2)
C19 0.054(3) 0.047(3) 0.027(3) -0.017(3) 0.004(3) -0.012(3)
C20 0.062(4) 0.078(4) 0.041(4) -0.023(3) 0.007(3) -0.001(4)
C21 0.076(4) 0.054(4) 0.048(4) -0.026(3) 0.011(3) -0.018(3)
C22 0.075(4) 0.058(4) 0.033(4) -0.004(3) 0.022(3) -0.010(3)
C23 0.027(3) 0.044(4) 0.042(4) -0.010(3) -0.012(3) 0.000(3)
C24 0.026(3) 0.102(6) 0.058(4) -0.028(4) -0.009(3) 0.000(4)
C25 0.035(4) 0.074(5) 0.080(5) -0.031(4) -0.015(3) -0.006(3)
C26 0.034(4) 0.068(5) 0.072(5) -0.007(4) -0.018(3) -0.002(3)
C27 0.034(3) 0.021(3) 0.026(3) -0.001(2) -0.008(2) -0.008(2)
C28 0.029(3) 0.028(3) 0.024(3) -0.005(2) -0.002(2) -0.012(3)
C29 0.024(3) 0.028(3) 0.039(3) -0.006(2) -0.002(2) 0.000(2)
C30 0.037(3) 0.024(3) 0.031(3) -0.001(2) -0.005(3) -0.012(3)
C31 0.036(3) 0.028(3) 0.041(3) -0.002(3) -0.007(3) -0.016(3)
C32 0.023(3) 0.041(3) 0.027(3) -0.003(3) -0.006(2) -0.008(3)
C33 0.043(3) 0.024(3) 0.050(4) 0.000(3) -0.009(3) -0.010(3)
C34 0.048(4) 0.022(4) 0.066(5) 0.001(4) -0.011(4) -0.005(3)
C35 0.058(5) 0.020(4) 0.048(4) 0.003(3) -0.014(4) 0.002(4)
C36 0.046(5) 0.024(4) 0.058(4) -0.011(3) -0.007(4) -0.006(4)
C37 0.026(3) 0.032(3) 0.026(3) -0.006(2) -0.002(2) -0.009(2)
C38 0.022(3) 0.027(3) 0.025(3) -0.007(2) -0.001(2) -0.005(2)
C39 0.029(3) 0.030(3) 0.030(3) -0.004(2) -0.004(2) -0.008(2)
C40 0.027(3) 0.041(3) 0.025(3) -0.009(3) 0.001(2) -0.012(3)
C41 0.043(4) 0.035(3) 0.034(3) -0.012(3) -0.001(3) -0.010(3)
C42 0.046(4) 0.024(3) 0.038(3) -0.005(3) 0.000(3) -0.008(3)
C43 0.044(4) 0.044(3) 0.027(3) -0.012(3) 0.002(3) -0.014(3)
C44 0.073(5) 0.056(4) 0.026(3) -0.013(3) 0.004(3) -0.032(3)
C45 0.060(4) 0.048(4) 0.031(3) -0.005(3) 0.005(3) -0.025(3)
C46 0.052(4) 0.085(5) 0.031(3) -0.007(3) -0.012(3) -0.018(4)
C47 0.029(3) 0.029(3) 0.033(3) 0.003(2) -0.005(3) -0.005(3)
C48 0.028(3) 0.047(4) 0.043(4) -0.011(3) -0.010(3) -0.004(3)
C49 0.033(4) 0.078(5) 0.058(4) -0.040(4) -0.015(3) 0.013(3)
C50 0.024(3) 0.057(4) 0.067(5) -0.017(4) -0.012(3) 0.003(3)
C51 0.033(3) 0.048(4) 0.035(3) 0.000(3) -0.010(3) -0.013(3)
C52 0.033(3) 0.049(4) 0.025(3) -0.005(3) -0.003(3) -0.009(3)
C53 0.033(4) 0.068(4) 0.042(4) 0.004(3) -0.016(3) -0.016(4)
C54 0.040(4) 0.060(5) 0.053(5) 0.002(4) -0.013(4) -0.017(4)
C55 0.045(5) 0.073(5) 0.047(6) 0.013(4) -0.020(5) -0.024(4)
C56 0.042(4) 0.075(6) 0.041(5) -0.003(4) -0.019(4) -0.017(5)
Ir1 0.02733(12) 0.02305(11) 0.02323(11) -0.00168(8) -0.00581(8) -0.00628(8)
N2 0.023(2) 0.024(2) 0.022(2) -0.0014(18) -0.0038(19) -0.0063(19)
N1 0.028(2) 0.023(2) 0.024(2) -0.0038(19) -0.006(2) -0.0082(19)
O1 0.026(2) 0.026(2) 0.033(2) 0.0023(16) -0.0063(16) -0.0057(16)
O2 0.0232(19) 0.0237(19) 0.036(2) 0.0008(16) -0.0035(16) -0.0065(16)
O3 0.037(2) 0.0233(19) 0.028(2) -0.0038(16) -0.0015(16) -0.0028(16)
O4 0.037(2) 0.0261(19) 0.0203(19) -0.0052(15) -0.0013(16) -0.0056(16)
O5 0.025(2) 0.041(2) 0.032(2) -0.0061(17) -0.0071(16) -0.0052(17)
O6 0.032(2) 0.052(2) 0.045(2) -0.020(2) -0.0127(19) -0.0017(19)
C57 0.068(6) 0.084(5) 0.086(5) -0.006(5) -0.034(5) 0.002(5)
C58 0.061(5) 0.059(4) 0.110(5) -0.009(4) -0.020(4) -0.012(4)
C59 0.053(4) 0.053(4) 0.118(5) -0.009(4) -0.017(4) -0.022(4)
C60 0.045(4) 0.054(4) 0.110(5) 0.021(4) -0.019(4) -0.026(4)
C61 0.081(5) 0.076(5) 0.099(6) 0.021(4) -0.015(5) -0.035(5)
C62 0.059(9) 0.076(8) 0.106(7) 0.000(7) -0.028(8) -0.011(8)
C63 0.057(6) 0.069(6) 0.104(6) -0.002(5) -0.026(6) -0.005(5)
C64 0.055(5) 0.059(6) 0.116(6) 0.012(5) -0.017(5) -0.016(5)
C65 0.054(6) 0.057(6) 0.105(6) 0.023(5) -0.017(5) -0.025(5)
C66 0.065(7) 0.070(7) 0.112(7) 0.021(7) -0.019(6) -0.026(7)
C67 0.064(4) 0.057(4) 0.036(4) -0.018(4) 0.010(4) -0.009(4)
C68 0.070(5) 0.061(6) 0.038(5) -0.017(5) 0.010(5) -0.007(5)
C69 0.064(5) 0.063(5) 0.037(5) -0.015(5) 0.014(5) -0.008(5)
C70 0.065(6) 0.057(5) 0.038(5) -0.023(5) 0.012(5) -0.007(5)
C71 0.048(5) 0.022(4) 0.053(5) 0.003(4) -0.010(4) -0.006(4)
C72 0.051(6) 0.028(6) 0.052(6) 0.000(5) -0.004(6) -0.003(6)
C73 0.051(5) 0.023(6) 0.058(6) 0.005(6) -0.008(5) -0.004(5)
C74 0.052(7) 0.019(7) 0.047(6) 0.010(6) -0.014(6) 0.001(7)
C75 0.036(4) 0.068(4) 0.043(4) 0.003(4) -0.016(4) -0.018(4)
C76 0.042(5) 0.080(6) 0.044(5) 0.003(5) -0.015(4) -0.013(5)
C77 0.039(5) 0.062(5) 0.049(5) 0.001(5) -0.013(4) -0.015(5)
C78 0.042(7) 0.072(5) 0.039(7) 0.012(5) -0.015(6) -0.019(5)
C79 0.060(5) 0.026(5) 0.046(6) 0.000(5) -0.002(5) -0.017(5)
C80 0.058(5) 0.029(5) 0.052(6) -0.003(5) 0.001(5) -0.020(5)

loop_
_atom_type_symbol
_atom_type_description
_atom_type_scat_dispersion_real
_atom_type_scat_dispersion_imag
_atom_type_scat_source
C C 0.0033 0.0016 'International Tables Vol C Tables 4.2.6.8 and 6.1.1.4'
H H 0.0000 0.0000 'International Tables Vol C Tables 4.2.6.8 and 6.1.1.4'
B B 0.0013 0.0007 'International Tables Vol C Tables 4.2.6.8 and 6.1.1.4'
N N 0.0061 0.0033 'International Tables Vol C Tables 4.2.6.8 and 6.1.1.4'
O O 0.0106 0.0060 'International Tables Vol C Tables 4.2.6.8 and 6.1.1.4'
Ir Ir -1.4442 7.9887 'International Tables Vol C Tables 4.2.6.8 and 6.1.1.4'

loop_
_geom_angle_atom_site_label_1
_geom_angle_atom_site_label_2
_geom_angle_atom_site_label_3
_geom_angle
_geom_angle_site_symmetry_1
_geom_angle_site_symmetry_3
_geom_angle_publ_flag
O1 B1 O2 107.8(4) . . ?
O1 B1 Ir1 127.4(4) . . ?
O2 B1 Ir1 124.7(4) . . ?
O3 B3 O4 106.3(4) . . ?
O3 B3 Ir1 126.9(4) . . ?
O4 B3 Ir1 126.2(4) . . ?
O6 B2 O5 106.5(4) . . ?
O6 B2 Ir1 130.6(4) . . ?
O5 B2 Ir1 123.0(4) . . ?
C2 C1 C8 123.9(5) . . ?
C2 C1 Ir1 72.5(3) . . ?
C8 C1 Ir1 118.7(3) . . ?
C2 C1 H1A 112.0 . . ?
C8 C1 H1A 112.0 . . ?
Ir1 C1 H1A 112.0 . . ?
C1 C2 C3 122.9(5) . . ?
C1 C2 Ir1 72.8(3) . . ?
C3 C2 Ir1 115.5(3) . . ?
C1 C2 H2A 113.2 . . ?
C3 C2 H2A 113.2 . . ?
Ir1 C2 H2A 113.2 . . ?
C2 C3 C4 113.2(4) . . ?
C2 C3 H3A 108.9 . . ?
C4 C3 H3A 108.9 . . ?
C2 C3 H3B 108.9 . . ?
C4 C3 H3B 108.9 . . ?
H3A C3 H3B 107.8 . . ?
C5 C4 C3 114.7(5) . . ?
C79 C4 C3 119.5(9) . . ?
C79 C4 H4C 107.4 . . ?
C3 C4 H4C 107.4 . . ?
C79 C4 H4D 107.4 . . ?
C3 C4 H4D 107.4 . . ?
H4C C4 H4D 107.0 . . ?
C5 C4 H4A 108.6 . . ?
C3 C4 H4A 108.6 . . ?
C5 C4 H4B 108.6 . . ?
C3 C4 H4B 108.6 . . ?
H4A C4 H4B 107.6 . . ?
C4 C5 C6 116.2(5) . . ?
C4 C5 H5A 108.2 . . ?
C6 C5 H5A 108.2 . . ?
C4 C5 H5B 108.2 . . ?
C6 C5 H5B 108.2 . . ?
H5A C5 H5B 107.4 . . ?
C7 C6 C5 115.4(5) . . ?
C7 C6 H6A 108.4 . . ?
C5 C6 H6A 108.4 . . ?
C7 C6 H6B 108.4 . . ?
C5 C6 H6B 108.4 . . ?
H6A C6 H6B 107.5 . . ?
C6 C7 C8 115.3(5) . . ?
C80 C7 C8 107.7(11) . . ?
C6 C7 H7A 108.5 . . ?
C8 C7 H7A 108.5 . . ?
C6 C7 H7B 108.5 . . ?
C8 C7 H7B 108.5 . . ?
H7A C7 H7B 107.5 . . ?
C80 C7 H7C 110.2 . . ?
C8 C7 H7C 110.2 . . ?
C80 C7 H7D 110.2 . . ?
C8 C7 H7D 110.2 . . ?
H7C C7 H7D 108.5 . . ?
C1 C8 C7 111.7(4) . . ?
C1 C8 H8A 109.3 . . ?
C7 C8 H8A 109.3 . . ?
C1 C8 H8B 109.3 . . ?
C7 C8 H8B 109.3 . . ?
H8A C8 H8B 107.9 . . ?
N2 C9 C10 123.3(5) . . ?
N2 C9 H9A 118.4 . . ?
C10 C9 H9A 118.4 . . ?
C9 C10 C11 121.7(5) . . ?
C9 C10 H10A 119.1 . . ?
C11 C10 H10A 119.1 . . ?
C10 C11 C12 114.9(4) . . ?
C10 C11 C19 122.3(5) . . ?
C12 C11 C19 122.8(5) . . ?
C10 C11 C67 125.8(7) . . ?
C12 C11 C67 119.3(7) . . ?
C13 C12 C11 121.2(5) . . ?
C13 C12 H12A 119.4 . . ?
C11 C12 H12A 119.4 . . ?
N2 C13 C12 121.9(4) . . ?
N2 C13 C14 116.6(4) . . ?
C12 C13 C14 121.4(5) . . ?
N1 C14 C15 121.8(4) . . ?
N1 C14 C13 115.0(4) . . ?
C15 C14 C13 123.2(4) . . ?
C16 C15 C14 122.5(5) . . ?
C16 C15 H15A 118.8 . . ?
C14 C15 H15A 118.8 . . ?
C15 C16 C17 114.8(5) . . ?
C15 C16 C23 123.0(5) . . ?
C17 C16 C23 122.2(5) . . ?
C18 C17 C16 120.7(5) . . ?
C18 C17 H17A 119.6 . . ?
C16 C17 H17A 119.6 . . ?
N1 C18 C17 123.7(5) . . ?
N1 C18 H18A 118.1 . . ?
C17 C18 H18A 118.1 . . ?
C20 C19 C11 112.3(5) . . ?
C20 C19 C21 109.4(5) . . ?
C11 C19 C21 108.3(4) . . ?
C20 C19 C22 108.6(5) . . ?
C11 C19 C22 109.6(4) . . ?
C21 C19 C22 108.6(5) . . ?
C19 C20 H20A 109.5 . . ?
C19 C20 H20B 109.5 . . ?
H20A C20 H20B 109.5 . . ?
C19 C20 H20C 109.5 . . ?
H20A C20 H20C 109.5 . . ?
H20B C20 H20C 109.5 . . ?
C19 C21 H21A 109.5 . . ?
C19 C21 H21B 109.5 . . ?
H21A C21 H21B 109.5 . . ?
C19 C21 H21C 109.5 . . ?
H21A C21 H21C 109.5 . . ?
H21B C21 H21C 109.5 . . ?
C19 C22 H22A 109.5 . . ?
C19 C22 H22B 109.5 . . ?
H22A C22 H22B 109.5 . . ?
C19 C22 H22C 109.5 . . ?
H22A C22 H22C 109.5 . . ?
H22B C22 H22C 109.5 . . ?
C16 C23 C24 113.6(4) . . ?
C16 C23 C26 108.8(5) . . ?
C24 C23 C26 108.3(5) . . ?
C16 C23 C25 108.3(4) . . ?
C24 C23 C25 108.2(5) . . ?
C26 C23 C25 109.6(5) . . ?
C23 C24 H24A 109.5 . . ?
C23 C24 H24B 109.5 . . ?
H24A C24 H24B 109.5 . . ?
C23 C24 H24C 109.5 . . ?
H24A C24 H24C 109.5 . . ?
H24B C24 H24C 109.5 . . ?
C23 C25 H25A 109.5 . . ?
C23 C25 H25B 109.5 . . ?
H25A C25 H25B 109.5 . . ?
C23 C25 H25C 109.5 . . ?
H25A C25 H25C 109.5 . . ?
H25B C25 H25C 109.5 . . ?
C23 C26 H26A 109.5 . . ?
C23 C26 H26B 109.5 . . ?
H26A C26 H26B 109.5 . . ?
C23 C26 H26C 109.5 . . ?
H26A C26 H26C 109.5 . . ?
H26B C26 H26C 109.5 . . ?
C28 C27 C32 122.1(5) . . ?
C28 C27 O1 109.4(4) . . ?
C32 C27 O1 128.4(5) . . ?
C27 C28 O2 109.8(4) . . ?
C27 C28 C29 121.8(5) . . ?
O2 C28 C29 128.4(5) . . ?
C28 C29 C30 118.0(5) . . ?
C28 C29 H29A 121.0 . . ?
C30 C29 H29A 121.0 . . ?
C31 C30 C29 118.4(4) . . ?
C31 C30 C33 119.8(5) . . ?
C29 C30 C33 121.7(5) . . ?
C31 C30 C71 120.9(6) . . ?
C29 C30 C71 120.0(6) . . ?
C30 C31 C32 123.6(5) . . ?
C30 C31 H31A 118.2 . . ?
C32 C31 H31A 118.2 . . ?
C27 C32 C31 116.0(5) . . ?
C27 C32 H32A 122.0 . . ?
C31 C32 H32A 122.0 . . ?
C34 C33 C35 110.0(5) . . ?
C34 C33 C30 110.9(5) . . ?
C35 C33 C30 109.3(5) . . ?
C34 C33 C36 108.8(5) . . ?
C35 C33 C36 108.7(5) . . ?
C30 C33 C36 109.1(5) . . ?
C33 C34 H34A 109.5 . . ?
C33 C34 H34B 109.5 . . ?
H34A C34 H34B 109.5 . . ?
C33 C34 H34C 109.5 . . ?
H34A C34 H34C 109.5 . . ?
H34B C34 H34C 109.5 . . ?
C33 C35 H35A 109.5 . . ?
C33 C35 H35B 109.5 . . ?
H35A C35 H35B 109.5 . . ?
C33 C35 H35C 109.5 . . ?
H35A C35 H35C 109.5 . . ?
H35B C35 H35C 109.5 . . ?
C33 C36 H36A 109.5 . . ?
C33 C36 H36B 109.5 . . ?
H36A C36 H36B 109.5 . . ?
C33 C36 H36C 109.5 . . ?
H36A C36 H36C 109.5 . . ?
H36B C36 H36C 109.5 . . ?
C42 C37 O3 129.9(5) . . ?
C42 C37 C38 121.0(5) . . ?
O3 C37 C38 109.0(4) . . ?
O4 C38 C39 128.9(4) . . ?
O4 C38 C37 109.5(4) . . ?
C39 C38 C37 121.6(5) . . ?
C38 C39 C40 118.5(5) . . ?
C38 C39 H39A 120.8 . . ?
C40 C39 H39A 120.8 . . ?
C41 C40 C39 118.4(5) . . ?
C41 C40 C43 122.4(5) . . ?
C39 C40 C43 119.1(5) . . ?
C40 C41 C42 122.6(5) . . ?
C40 C41 H41A 118.7 . . ?
C42 C41 H41A 118.7 . . ?
C37 C42 C41 117.8(5) . . ?
C37 C42 H42A 121.1 . . ?
C41 C42 H42A 121.1 . . ?
C44 C43 C45 108.9(4) . . ?
C44 C43 C46 108.6(5) . . ?
C45 C43 C46 108.4(5) . . ?
C44 C43 C40 111.9(4) . . ?
C45 C43 C40 108.9(4) . . ?
C46 C43 C40 110.1(4) . . ?
C43 C44 H44A 109.5 . . ?
C43 C44 H44B 109.5 . . ?
H44A C44 H44B 109.5 . . ?
C43 C44 H44C 109.5 . . ?
H44A C44 H44C 109.5 . . ?
H44B C44 H44C 109.5 . . ?
C43 C45 H45A 109.5 . . ?
C43 C45 H45B 109.5 . . ?
H45A C45 H45B 109.5 . . ?
C43 C45 H45C 109.5 . . ?
H45A C45 H45C 109.5 . . ?
H45B C45 H45C 109.5 . . ?
C43 C46 H46A 109.5 . . ?
C43 C46 H46B 109.5 . . ?
H46A C46 H46B 109.5 . . ?
C43 C46 H46C 109.5 . . ?
H46A C46 H46C 109.5 . . ?
H46B C46 H46C 109.5 . . ?
O5 C47 C48 109.3(5) . . ?
O5 C47 C52 128.9(5) . . ?
C48 C47 C52 121.8(5) . . ?
C49 C48 C47 121.0(5) . . ?
C49 C48 O6 130.3(5) . . ?
C47 C48 O6 108.7(5) . . ?
C48 C49 C50 117.0(5) . . ?
C48 C49 H49A 121.5 . . ?
C50 C49 H49A 121.5 . . ?
C49 C50 C51 123.6(5) . . ?
C49 C50 H50A 118.2 . . ?
C51 C50 H50A 118.2 . . ?
C52 C51 C50 117.5(4) . . ?
C52 C51 C75 125.9(6) . . ?
C50 C51 C75 116.4(6) . . ?
C52 C51 C53 120.6(6) . . ?
C50 C51 C53 121.9(6) . . ?
C47 C52 C51 119.1(5) . . ?
C47 C52 H52A 120.4 . . ?
C51 C52 H52A 120.4 . . ?
C56 C53 C54 107.4(6) . . ?
C56 C53 C55 109.1(6) . . ?
C54 C53 C55 109.1(6) . . ?
C56 C53 C51 112.7(6) . . ?
C54 C53 C51 109.3(7) . . ?
C55 C53 C51 109.1(6) . . ?
C53 C54 H54A 109.5 . . ?
C53 C54 H54B 109.5 . . ?
H54A C54 H54B 109.5 . . ?
C53 C54 H54C 109.5 . . ?
H54A C54 H54C 109.5 . . ?
H54B C54 H54C 109.5 . . ?
C53 C55 H55A 109.5 . . ?
C53 C55 H55B 109.5 . . ?
H55A C55 H55B 109.5 . . ?
C53 C55 H55C 109.5 . . ?
H55A C55 H55C 109.5 . . ?
H55B C55 H55C 109.5 . . ?
C53 C56 H56A 109.5 . . ?
C53 C56 H56B 109.5 . . ?
H56A C56 H56B 109.5 . . ?
C53 C56 H56C 109.5 . . ?
H56A C56 H56C 109.5 . . ?
H56B C56 H56C 109.5 . . ?
B3 Ir1 B2 87.2(2) . . ?
B3 Ir1 B1 82.7(2) . . ?
B2 Ir1 B1 81.1(2) . . ?
B3 Ir1 N1 98.57(19) . . ?
B2 Ir1 N1 167.05(17) . . ?
B1 Ir1 N1 88.16(18) . . ?
B3 Ir1 N2 172.87(19) . . ?
B2 Ir1 N2 99.32(19) . . ?
B1 Ir1 N2 95.48(17) . . ?
N1 Ir1 N2 74.44(14) . . ?
B3 Ir1 C2 89.0(2) . . ?
B2 Ir1 C2 75.5(2) . . ?
B1 Ir1 C2 155.5(2) . . ?
N1 Ir1 C2 115.99(16) . . ?
N2 Ir1 C2 95.29(16) . . ?
B3 Ir1 C1 87.2(2) . . ?
B2 Ir1 C1 109.9(2) . . ?
B1 Ir1 C1 164.80(19) . . ?
N1 Ir1 C1 82.08(16) . . ?
N2 Ir1 C1 93.10(16) . . ?
C2 Ir1 C1 34.62(16) . . ?
C9 N2 C13 117.0(4) . . ?
C9 N2 Ir1 127.2(3) . . ?
C13 N2 Ir1 115.8(3) . . ?
C18 N1 C14 116.2(4) . . ?
C18 N1 Ir1 125.9(3) . . ?
C14 N1 Ir1 117.8(3) . . ?
C27 O1 B1 106.5(4) . . ?
C28 O2 B1 106.5(4) . . ?
C37 O3 B3 107.4(4) . . ?
C38 O4 B3 107.6(4) . . ?
C47 O5 B2 107.3(4) . . ?
C48 O6 B2 108.1(4) . . ?
C58 C57 H57A 109.5 . . ?
C58 C57 H57B 109.5 . . ?
H57A C57 H57B 109.5 . . ?
C58 C57 H57C 109.5 . . ?
H57A C57 H57C 109.5 . . ?
H57B C57 H57C 109.5 . . ?
C57 C58 C59 105.6(5) . . ?
C57 C58 H58A 110.6 . . ?
C59 C58 H58A 110.6 . . ?
C57 C58 H58B 110.6 . . ?
C59 C58 H58B 110.6 . . ?
H58A C58 H58B 108.7 . . ?
C60 C59 C58 110.3(5) . . ?
C60 C59 H59A 109.6 . . ?
C58 C59 H59A 109.6 . . ?
C60 C59 H59B 109.6 . . ?
C58 C59 H59B 109.6 . . ?
H59A C59 H59B 108.1 . . ?
C59 C60 C61 111.0(5) . . ?
C59 C60 H60A 109.4 . . ?
C61 C60 H60A 109.4 . . ?
C59 C60 H60B 109.4 . . ?
C61 C60 H60B 109.4 . . ?
H60A C60 H60B 108.0 . . ?
C60 C61 H61A 109.5 . . ?
C60 C61 H61B 109.5 . . ?
H61A C61 H61B 109.5 . . ?
C60 C61 H61C 109.5 . . ?
H61A C61 H61C 109.5 . . ?
H61B C61 H61C 109.5 . . ?
C63 C62 H62A 109.5 . . ?
C63 C62 H62B 109.5 . . ?
H62A C62 H62B 109.5 . . ?
C63 C62 H62C 109.5 . . ?
H62A C62 H62C 109.5 . . ?
H62B C62 H62C 109.5 . . ?
C62 C63 C64 106.6(7) . . ?
C62 C63 H63A 110.4 . . ?
C64 C63 H63A 110.4 . . ?
C62 C63 H63B 110.4 . . ?
C64 C63 H63B 110.4 . . ?
H63A C63 H63B 108.6 . . ?
C65 C64 C63 110.3(7) . . ?
C65 C64 H64A 109.6 . . ?
C63 C64 H64A 109.6 . . ?
C65 C64 H64B 109.6 . . ?
C63 C64 H64B 109.6 . . ?
H64A C64 H64B 108.1 . . ?
C64 C65 C66 109.9(8) . . ?
C64 C65 H65A 109.7 . . ?
C66 C65 H65A 109.7 . . ?
C64 C65 H65B 109.7 . . ?
C66 C65 H65B 109.7 . . ?
H65A C65 H65B 108.2 . . ?
C65 C66 H66A 109.5 . . ?
C65 C66 H66B 109.5 . . ?
H66A C66 H66B 109.5 . . ?
C65 C66 H66C 109.5 . . ?
H66A C66 H66C 109.5 . . ?
H66B C66 H66C 109.5 . . ?
C69 C67 C70 109.2(7) . . ?
C69 C67 C68 109.5(7) . . ?
C70 C67 C68 108.2(7) . . ?
C69 C67 C11 110.1(8) . . ?
C70 C67 C11 109.7(8) . . ?
C68 C67 C11 110.0(8) . . ?
C67 C68 H68A 109.5 . . ?
C67 C68 H68B 109.5 . . ?
H68A C68 H68B 109.5 . . ?
C67 C68 H68C 109.5 . . ?
H68A C68 H68C 109.5 . . ?
H68B C68 H68C 109.5 . . ?
C67 C69 H69A 109.5 . . ?
C67 C69 H69B 109.5 . . ?
H69A C69 H69B 109.5 . . ?
C67 C69 H69C 109.5 . . ?
H69A C69 H69C 109.5 . . ?
H69B C69 H69C 109.5 . . ?
C67 C70 H70A 109.5 . . ?
C67 C70 H70B 109.5 . . ?
H70A C70 H70B 109.5 . . ?
C67 C70 H70C 109.5 . . ?
H70A C70 H70C 109.5 . . ?
H70B C70 H70C 109.5 . . ?
C73 C71 C72 109.0(7) . . ?
C73 C71 C30 111.3(8) . . ?
C72 C71 C30 110.1(8) . . ?
C73 C71 C74 108.8(7) . . ?
C72 C71 C74 107.6(7) . . ?
C30 C71 C74 109.9(8) . . ?
C71 C72 H72A 109.5 . . ?
C71 C72 H72B 109.5 . . ?
H72A C72 H72B 109.5 . . ?
C71 C72 H72C 109.5 . . ?
H72A C72 H72C 109.5 . . ?
H72B C72 H72C 109.5 . . ?
C71 C73 H73A 109.5 . . ?
C71 C73 H73B 109.5 . . ?
H73A C73 H73B 109.5 . . ?
C71 C73 H73C 109.5 . . ?
H73A C73 H73C 109.5 . . ?
H73B C73 H73C 109.5 . . ?
C71 C74 H74A 109.5 . . ?
C71 C74 H74B 109.5 . . ?
H74A C74 H74B 109.5 . . ?
C71 C74 H74C 109.5 . . ?
H74A C74 H74C 109.5 . . ?
H74B C74 H74C 109.5 . . ?
C76 C75 C77 108.7(7) . . ?
C76 C75 C51 110.9(7) . . ?
C77 C75 C51 109.4(8) . . ?
C76 C75 C78 108.3(6) . . ?
C77 C75 C78 109.1(7) . . ?
C51 C75 C78 110.4(7) . . ?
C75 C76 H76A 109.5 . . ?
C75 C76 H76B 109.5 . . ?
H76A C76 H76B 109.5 . . ?
C75 C76 H76C 109.5 . . ?
H76A C76 H76C 109.5 . . ?
H76B C76 H76C 109.5 . . ?
C75 C77 H77A 109.5 . . ?
C75 C77 H77B 109.5 . . ?
H77A C77 H77B 109.5 . . ?
C75 C77 H77C 109.5 . . ?
H77A C77 H77C 109.5 . . ?
H77B C77 H77C 109.5 . . ?
C75 C78 H78A 109.5 . . ?
C75 C78 H78B 109.5 . . ?
H78A C78 H78B 109.5 . . ?
C75 C78 H78C 109.5 . . ?
H78A C78 H78C 109.5 . . ?
H78B C78 H78C 109.5 . . ?
C4 C79 C80 116.4(12) . . ?
C4 C79 H79A 108.2 . . ?
C80 C79 H79A 108.2 . . ?
C4 C79 H79B 108.2 . . ?
C80 C79 H79B 108.2 . . ?
H79A C79 H79B 107.3 . . ?
C79 C80 C7 116.0(12) . . ?
C79 C80 H80A 108.3 . . ?
C7 C80 H80A 108.3 . . ?
C79 C80 H80B 108.3 . . ?
C7 C80 H80B 108.3 . . ?
H80A C80 H80B 107.4 . . ?

loop_
_geom_bond_atom_site_label_1
_geom_bond_atom_site_label_2
_geom_bond_distance
_geom_bond_site_symmetry_2
_geom_bond_publ_flag
B1 O1 1.417(6) . ?
B1 O2 1.421(6) . ?
B1 Ir1 2.051(6) . ?
B3 O3 1.431(7) . ?
B3 O4 1.435(7) . ?
B3 Ir1 2.006(6) . ?
B2 O6 1.402(6) . ?
B2 O5 1.441(6) . ?
B2 Ir1 2.029(6) . ?
C1 C2 1.396(7) . ?
C1 C8 1.483(7) . ?
C1 Ir1 2.348(5) . ?
C1 H1A 1.0000 . ?
C2 C3 1.504(7) . ?
C2 Ir1 2.344(5) . ?
C2 H2A 1.0000 . ?
C3 C4 1.545(7) . ?
C3 H3A 0.9900 . ?
C3 H3B 0.9900 . ?
C4 C5 1.521(6) . ?
C4 C79 1.524(9) . ?
C4 H4C 0.9900 . ?
C4 H4D 0.9900 . ?
C4 H4A 0.9900 . ?
C4 H4B 0.9900 . ?
C5 C6 1.522(6) . ?
C5 H5A 0.9900 . ?
C5 H5B 0.9900 . ?
C6 C7 1.521(6) . ?
C6 H6A 0.9900 . ?
C6 H6B 0.9900 . ?
C7 C80 1.526(9) . ?
C7 C8 1.547(7) . ?
C7 H7A 0.9900 . ?
C7 H7B 0.9900 . ?
C7 H7C 0.9900 . ?
C7 H7D 0.9900 . ?
C8 H8A 0.9900 . ?
C8 H8B 0.9900 . ?
C9 N2 1.347(6) . ?
C9 C10 1.365(6) . ?
C9 H9A 0.9500 . ?
C10 C11 1.390(7) . ?
C10 H10A 0.9500 . ?
C11 C12 1.399(6) . ?
C11 C19 1.531(6) . ?
C11 C67 1.533(8) . ?
C12 C13 1.397(7) . ?
C12 H12A 0.9500 . ?
C13 N2 1.350(6) . ?
C13 C14 1.475(7) . ?
C14 N1 1.362(6) . ?
C14 C15 1.383(6) . ?
C15 C16 1.383(7) . ?
C15 H15A 0.9500 . ?
C16 C17 1.410(7) . ?
C16 C23 1.510(7) . ?
C17 C18 1.370(7) . ?
C17 H17A 0.9500 . ?
C18 N1 1.355(6) . ?
C18 H18A 0.9500 . ?
C19 C20 1.524(6) . ?
C19 C21 1.538(6) . ?
C19 C22 1.538(6) . ?
C20 H20A 0.9800 . ?
C20 H20B 0.9800 . ?
C20 H20C 0.9800 . ?
C21 H21A 0.9800 . ?
C21 H21B 0.9800 . ?
C21 H21C 0.9800 . ?
C22 H22A 0.9800 . ?
C22 H22B 0.9800 . ?
C22 H22C 0.9800 . ?
C23 C24 1.527(7) . ?
C23 C26 1.527(8) . ?
C23 C25 1.537(7) . ?
C24 H24A 0.9800 . ?
C24 H24B 0.9800 . ?
C24 H24C 0.9800 . ?
C25 H25A 0.9800 . ?
C25 H25B 0.9800 . ?
C25 H25C 0.9800 . ?
C26 H26A 0.9800 . ?
C26 H26B 0.9800 . ?
C26 H26C 0.9800 . ?
C27 C28 1.370(7) . ?
C27 C32 1.376(7) . ?
C27 O1 1.379(5) . ?
C28 O2 1.371(5) . ?
C28 C29 1.380(6) . ?
C29 C30 1.416(6) . ?
C29 H29A 0.9500 . ?
C30 C31 1.377(7) . ?
C30 C33 1.537(6) . ?
C30 C71 1.538(8) . ?
C31 C32 1.400(7) . ?
C31 H31A 0.9500 . ?
C32 H32A 0.9500 . ?
C33 C34 1.521(6) . ?
C33 C35 1.536(6) . ?
C33 C36 1.538(6) . ?
C34 H34A 0.9800 . ?
C34 H34B 0.9800 . ?
C34 H34C 0.9800 . ?
C35 H35A 0.9800 . ?
C35 H35B 0.9800 . ?
C35 H35C 0.9800 . ?
C36 H36A 0.9800 . ?
C36 H36B 0.9800 . ?
C36 H36C 0.9800 . ?
C37 C42 1.363(7) . ?
C37 O3 1.383(5) . ?
C37 C38 1.385(6) . ?
C38 O4 1.370(5) . ?
C38 C39 1.377(6) . ?
C39 C40 1.407(7) . ?
C39 H39A 0.9500 . ?
C40 C41 1.388(7) . ?
C40 C43 1.539(7) . ?
C41 C42 1.390(7) . ?
C41 H41A 0.9500 . ?
C42 H42A 0.9500 . ?
C43 C44 1.529(7) . ?
C43 C45 1.531(7) . ?
C43 C46 1.535(7) . ?
C44 H44A 0.9800 . ?
C44 H44B 0.9800 . ?
C44 H44C 0.9800 . ?
C45 H45A 0.9800 . ?
C45 H45B 0.9800 . ?
C45 H45C 0.9800 . ?
C46 H46A 0.9800 . ?
C46 H46B 0.9800 . ?
C46 H46C 0.9800 . ?
C47 O5 1.368(6) . ?
C47 C48 1.380(7) . ?
C47 C52 1.383(7) . ?
C48 C49 1.364(7) . ?
C48 O6 1.383(6) . ?
C49 C50 1.395(8) . ?
C49 H49A 0.9500 . ?
C50 C51 1.395(7) . ?
C50 H50A 0.9500 . ?
C51 C52 1.390(7) . ?
C51 C75 1.534(7) . ?
C51 C53 1.537(7) . ?
C52 H52A 0.9500 . ?
C53 C56 1.532(6) . ?
C53 C54 1.533(6) . ?
C53 C55 1.534(6) . ?
C54 H54A 0.9800 . ?
C54 H54B 0.9800 . ?
C54 H54C 0.9800 . ?
C55 H55A 0.9800 . ?
C55 H55B 0.9800 . ?
C55 H55C 0.9800 . ?
C56 H56A 0.9800 . ?
C56 H56B 0.9800 . ?
C56 H56C 0.9800 . ?
Ir1 N1 2.173(4) . ?
Ir1 N2 2.222(4) . ?
C57 C58 1.525(5) . ?
C57 H57A 0.9800 . ?
C57 H57B 0.9800 . ?
C57 H57C 0.9800 . ?
C58 C59 1.540(5) . ?
C58 H58A 0.9900 . ?
C58 H58B 0.9900 . ?
C59 C60 1.496(5) . ?
C59 H59A 0.9900 . ?
C59 H59B 0.9900 . ?
C60 C61 1.534(5) . ?
C60 H60A 0.9900 . ?
C60 H60B 0.9900 . ?
C61 H61A 0.9800 . ?
C61 H61B 0.9800 . ?
C61 H61C 0.9800 . ?
C62 C63 1.541(5) . ?
C62 H62A 0.9800 . ?
C62 H62B 0.9800 . ?
C62 H62C 0.9800 . ?
C63 C64 1.546(5) . ?
C63 H63A 0.9900 . ?
C63 H63B 0.9900 . ?
C64 C65 1.528(5) . ?
C64 H64A 0.9900 . ?
C64 H64B 0.9900 . ?
C65 C66 1.535(5) . ?
C65 H65A 0.9900 . ?
C65 H65B 0.9900 . ?
C66 H66A 0.9800 . ?
C66 H66B 0.9800 . ?
C66 H66C 0.9800 . ?
C67 C69 1.532(7) . ?
C67 C70 1.532(7) . ?
C67 C68 1.533(7) . ?
C68 H68A 0.9800 . ?
C68 H68B 0.9800 . ?
C68 H68C 0.9800 . ?
C69 H69A 0.9800 . ?
C69 H69B 0.9800 . ?
C69 H69C 0.9800 . ?
C70 H70A 0.9800 . ?
C70 H70B 0.9800 . ?
C70 H70C 0.9800 . ?
C71 C73 1.533(7) . ?
C71 C72 1.533(7) . ?
C71 C74 1.539(7) . ?
C72 H72A 0.9800 . ?
C72 H72B 0.9800 . ?
C72 H72C 0.9800 . ?
C73 H73A 0.9800 . ?
C73 H73B 0.9800 . ?
C73 H73C 0.9800 . ?
C74 H74A 0.9800 . ?
C74 H74B 0.9800 . ?
C74 H74C 0.9800 . ?
C75 C76 1.529(7) . ?
C75 C77 1.533(7) . ?
C75 C78 1.536(7) . ?
C76 H76A 0.9800 . ?
C76 H76B 0.9800 . ?
C76 H76C 0.9800 . ?
C77 H77A 0.9800 . ?
C77 H77B 0.9800 . ?
C77 H77C 0.9800 . ?
C78 H78A 0.9800 . ?
C78 H78B 0.9800 . ?
C78 H78C 0.9800 . ?
C79 C80 1.524(9) . ?
C79 H79A 0.9900 . ?
C79 H79B 0.9900 . ?
C80 H80A 0.9900 . ?
C80 H80B 0.9900 . ?
